data_7118045
loop_
_publ_author_name
'Shao, Feng'
'Cahier, Benjamin'
'Guih\'ery, Nathalie'
'Rivi\`ere, Eric'
'Guillot, R\'egis'
'Barra, Anne-Laure'
'Lan, Yanhua'
'Wernsdorfer, Wolfgang'
'Campbell, Victoria E.'
'Mallah, Talal'

_publ_section_title
;
 Tuning the Ising-type anisotropy in trigonal bipyramidal Co(ii)
 complexes.
;
_journal_issue 92
_journal_name_full 'Chemical communications (Cambridge, England)'
_journal_page_first 16475
_journal_page_last 16478
_journal_paper_doi 10.1039/c5cc07741a
_journal_volume 51
_journal_year 2015
_chemical_formula_moiety 'C24 H20 B, C15 H33 Cl Co N S3 '
_chemical_formula_sum 'C39 H53 B Cl Co N S3'
_chemical_formula_weight 737.19
_space_group_crystal_system triclinic
_space_group_IT_number 2
_space_group_name_Hall '-P 1'
_space_group_name_H-M_alt 'P -1'
_symmetry_cell_setting triclinic
_symmetry_Int_Tables_number 2
_symmetry_space_group_name_Hall '-P 1'
_symmetry_space_group_name_H-M 'P -1'
_atom_sites_solution_hydrogens geom
_audit_creation_method SHELXL-2013
_audit_update_record
;
2015-04-27 deposited with the CCDC.
2015-09-28 downloaded from the CCDC.
;
_cell_angle_alpha 97.507(2)
_cell_angle_beta 92.728(2)
_cell_angle_gamma 92.840(2)
_cell_formula_units_Z 4
_cell_length_a 11.5577(5)
_cell_length_b 18.1837(8)
_cell_length_c 18.2006(8)
_cell_measurement_reflns_used 9681
_cell_measurement_temperature 100(1)
_cell_measurement_theta_max 31.21
_cell_measurement_theta_min 2.31
_cell_volume 3782.0(3)
_computing_cell_refinement 'Bruker SAINT'
_computing_data_collection 'Bruker APEX2'
_computing_data_reduction 'Bruker SAINT'
_computing_structure_refinement 'SHELXL-2013 (Sheldrick, 2013)'
_computing_structure_solution 'SHELXS-97 (Sheldrick 2008)'
_diffrn_ambient_temperature 100(1)
_diffrn_measured_fraction_theta_full 0.999
_diffrn_measured_fraction_theta_max 0.987
_diffrn_measurement_device_type 'Bruker APEX-II CCD'
_diffrn_measurement_method '\f and \w scans'
_diffrn_radiation_probe x-ray
_diffrn_radiation_type MoK\a
_diffrn_radiation_wavelength 0.71073
_diffrn_reflns_av_R_equivalents 0.0725
_diffrn_reflns_av_unetI/netI 0.0657
_diffrn_reflns_laue_measured_fraction_full 0.999
_diffrn_reflns_laue_measured_fraction_max 0.987
_diffrn_reflns_limit_h_max 17
_diffrn_reflns_limit_h_min -16
_diffrn_reflns_limit_k_max 26
_diffrn_reflns_limit_k_min -25
_diffrn_reflns_limit_l_max 26
_diffrn_reflns_limit_l_min -26
_diffrn_reflns_number 153139
_diffrn_reflns_point_group_measured_fraction_full 0.999
_diffrn_reflns_point_group_measured_fraction_max 0.987
_diffrn_reflns_theta_full 25.000
_diffrn_reflns_theta_max 31.579
_diffrn_reflns_theta_min 1.489
_exptl_absorpt_coefficient_mu 0.718
_exptl_absorpt_correction_T_max 0.9784
_exptl_absorpt_correction_T_min 0.9125
_exptl_absorpt_correction_type multi-scan
_exptl_absorpt_process_details SADABS
_exptl_crystal_colour pink
_exptl_crystal_density_diffrn 1.295
_exptl_crystal_description plate
_exptl_crystal_F_000 1564
_exptl_crystal_size_max 0.150
_exptl_crystal_size_mid 0.060
_exptl_crystal_size_min 0.010
_refine_diff_density_max 0.604
_refine_diff_density_min -0.501
_refine_diff_density_rms 0.088
_refine_ls_extinction_method none
_refine_ls_goodness_of_fit_ref 1.009
_refine_ls_hydrogen_treatment constr
_refine_ls_matrix_type full
_refine_ls_number_parameters 841
_refine_ls_number_reflns 24980
_refine_ls_number_restraints 0
_refine_ls_restrained_S_all 1.009
_refine_ls_R_factor_all 0.0846
_refine_ls_R_factor_gt 0.0430
_refine_ls_shift/su_max 0.002
_refine_ls_shift/su_mean 0.000
_refine_ls_structure_factor_coef Fsqd
_refine_ls_weighting_details 'w=1/[\s^2^(Fo^2^)+(0.0279P)^2^+3.0932P] where P=(Fo^2^+2Fc^2^)/3'
_refine_ls_weighting_scheme calc
_refine_ls_wR_factor_gt 0.0772
_refine_ls_wR_factor_ref 0.0892
_reflns_Friedel_coverage 0.000
_reflns_number_gt 17609
_reflns_number_total 24980
_reflns_threshold_expression 'I > 2\s(I)'
_cod_data_source_file c5cc07741a2.cif
_cod_data_source_block '[Co(NS3iPr)Cl])(PPh4)'
_cod_database_code 7118045
_shelx_space_group_comment
;
The symmetry employed for this shelxl refinement is uniquely defined
by the following loop, which should always be used as a source of
symmetry information in preference to the above space-group names.
They are only intended as comments.
;
_shelx_estimated_absorpt_t_min 0.906
_shelx_estimated_absorpt_t_max 0.993
_shelxl_version_number 2013-4

loop_
_space_group_symop_operation_xyz
'x, y, z'
'-x, -y, -z'

loop_
_atom_site_label
_atom_site_type_symbol
_atom_site_fract_x
_atom_site_fract_y
_atom_site_fract_z
_atom_site_U_iso_or_equiv
_atom_site_adp_type
_atom_site_occupancy
_atom_site_site_symmetry_order
_atom_site_calc_flag
_atom_site_refinement_flags_posn
_atom_site_refinement_flags_adp
C1 C 0.62886(15) 0.50931(10) 0.20101(9) 0.0165(3) Uani 1 1 d . .
H1A H 0.6568 0.5609 0.2126 0.020 Uiso 1 1 calc R U
H1B H 0.5456 0.5081 0.1907 0.020 Uiso 1 1 calc R U
C2 C 0.68562(15) 0.47439(11) 0.13234(9) 0.0170(3) Uani 1 1 d . .
H2A H 0.6735 0.5045 0.0927 0.020 Uiso 1 1 calc R U
H2B H 0.6489 0.4255 0.1162 0.020 Uiso 1 1 calc R U
C3 C 0.58827(15) 0.39686(10) 0.25509(10) 0.0157(3) Uani 1 1 d . .
H3A H 0.6009 0.3721 0.2059 0.019 Uiso 1 1 calc R U
H3B H 0.5060 0.4046 0.2576 0.019 Uiso 1 1 calc R U
C4 C 0.62340(15) 0.34698(10) 0.31198(10) 0.0173(3) Uani 1 1 d . .
H4A H 0.5913 0.2969 0.2956 0.021 Uiso 1 1 calc R U
H4B H 0.5906 0.3643 0.3588 0.021 Uiso 1 1 calc R U
C5 C 0.61634(15) 0.51500(10) 0.33456(9) 0.0141(3) Uani 1 1 d . .
H5A H 0.6224 0.4859 0.3755 0.017 Uiso 1 1 calc R U
H5B H 0.5355 0.5256 0.3271 0.017 Uiso 1 1 calc R U
C6 C 0.68794(15) 0.58789(9) 0.35517(10) 0.0153(3) Uani 1 1 d . .
H6A H 0.6742 0.6079 0.4059 0.018 Uiso 1 1 calc R U
H6B H 0.6624 0.6233 0.3231 0.018 Uiso 1 1 calc R U
C7 C 0.90230(16) 0.56002(10) 0.14302(10) 0.0183(4) Uani 1 1 d . .
H7 H 0.8673 0.5961 0.1790 0.022 Uiso 1 1 calc R U
C8 C 1.03093(17) 0.55969(12) 0.16211(13) 0.0289(5) Uani 1 1 d . .
H8A H 1.0636 0.5206 0.1303 0.043 Uiso 1 1 calc R U
H8B H 1.0432 0.5516 0.2129 0.043 Uiso 1 1 calc R U
H8C H 1.0677 0.6066 0.1552 0.043 Uiso 1 1 calc R U
C9 C 0.8810(3) 0.58033(16) 0.06541(15) 0.0538(8) Uani 1 1 d . .
H9A H 0.9160 0.6289 0.0629 0.081 Uiso 1 1 calc R U
H9B H 0.7990 0.5803 0.0541 0.081 Uiso 1 1 calc R U
H9C H 0.9145 0.5447 0.0302 0.081 Uiso 1 1 calc R U
C10 C 0.81656(16) 0.26252(10) 0.26405(11) 0.0193(4) Uani 1 1 d . .
H10 H 0.7616 0.2216 0.2712 0.023 Uiso 1 1 calc R U
C11 C 0.93592(19) 0.24257(12) 0.29026(14) 0.0334(5) Uani 1 1 d . .
H11A H 0.9539 0.1957 0.2638 0.050 Uiso 1 1 calc R U
H11B H 0.9370 0.2391 0.3425 0.050 Uiso 1 1 calc R U
H11C H 0.9925 0.2803 0.2811 0.050 Uiso 1 1 calc R U
C12 C 0.80863(18) 0.27145(11) 0.18213(11) 0.0256(4) Uani 1 1 d . .
H12A H 0.8636 0.3101 0.1730 0.038 Uiso 1 1 calc R U
H12B H 0.7317 0.2843 0.1684 0.038 Uiso 1 1 calc R U
H12C H 0.8255 0.2256 0.1532 0.038 Uiso 1 1 calc R U
C13 C 0.90207(17) 0.57490(11) 0.44194(10) 0.0226(4) Uani 1 1 d . .
H13 H 0.9840 0.5644 0.4379 0.027 Uiso 1 1 calc R U
C14 C 0.84644(18) 0.51316(11) 0.47870(10) 0.0243(4) Uani 1 1 d . .
H14A H 0.8777 0.5162 0.5289 0.036 Uiso 1 1 calc R U
H14B H 0.8622 0.4660 0.4519 0.036 Uiso 1 1 calc R U
H14C H 0.7641 0.5181 0.4787 0.036 Uiso 1 1 calc R U
C15 C 0.8993(2) 0.65065(12) 0.48823(12) 0.0332(5) Uani 1 1 d . .
H15A H 0.8203 0.6620 0.4963 0.050 Uiso 1 1 calc R U
H15B H 0.9353 0.6878 0.4625 0.050 Uiso 1 1 calc R U
H15C H 0.9405 0.6501 0.5352 0.050 Uiso 1 1 calc R U
C16 C 0.56892(15) 0.01445(10) 0.71970(9) 0.0152(3) Uani 1 1 d . .
H16A H 0.5005 0.0412 0.7101 0.018 Uiso 1 1 calc R U
H16B H 0.5460 -0.0261 0.7466 0.018 Uiso 1 1 calc R U
C17 C 0.61667(14) -0.01674(10) 0.64651(9) 0.0148(3) Uani 1 1 d . .
H17A H 0.6419 0.0232 0.6195 0.018 Uiso 1 1 calc R U
H17B H 0.5577 -0.0481 0.6161 0.018 Uiso 1 1 calc R U
C18 C 0.62645(16) 0.07047(10) 0.84515(9) 0.0169(3) Uani 1 1 d . .
H18A H 0.5433 0.0740 0.8480 0.020 Uiso 1 1 calc R U
H18B H 0.6639 0.1154 0.8725 0.020 Uiso 1 1 calc R U
C19 C 0.66361(16) 0.00388(11) 0.88099(10) 0.0190(4) Uani 1 1 d . .
H19A H 0.6284 -0.0416 0.8534 0.023 Uiso 1 1 calc R U
H19B H 0.6389 0.0076 0.9315 0.023 Uiso 1 1 calc R U
C20 C 0.65198(15) 0.14029(10) 0.74152(10) 0.0180(4) Uani 1 1 d . .
H20A H 0.5875 0.1654 0.7636 0.022 Uiso 1 1 calc R U
H20B H 0.6382 0.1345 0.6880 0.022 Uiso 1 1 calc R U
C21 C 0.76322(16) 0.18799(10) 0.76291(11) 0.0197(4) Uani 1 1 d . .
H21A H 0.7774 0.1957 0.8164 0.024 Uiso 1 1 calc R U
H21B H 0.7580 0.2360 0.7456 0.024 Uiso 1 1 calc R U
C22 C 0.80902(14) -0.08746(9) 0.58107(9) 0.0133(3) Uani 1 1 d . .
H22 H 0.7491 -0.1042 0.5417 0.016 Uiso 1 1 calc R U
C23 C 0.87260(16) -0.01844(10) 0.56135(10) 0.0194(4) Uani 1 1 d . .
H23A H 0.9341 -0.0024 0.5981 0.029 Uiso 1 1 calc R U
H23B H 0.8195 0.0203 0.5597 0.029 Uiso 1 1 calc R U
H23C H 0.9045 -0.0295 0.5137 0.029 Uiso 1 1 calc R U
C24 C 0.88865(15) -0.15057(10) 0.58751(11) 0.0196(4) Uani 1 1 d . .
H24A H 0.9256 -0.1623 0.5416 0.029 Uiso 1 1 calc R U
H24B H 0.8440 -0.1935 0.5981 0.029 Uiso 1 1 calc R U
H24C H 0.9466 -0.1358 0.6269 0.029 Uiso 1 1 calc R U
C25 C 0.84909(18) -0.09426(11) 0.89441(10) 0.0224(4) Uani 1 1 d . .
H25 H 0.8013 -0.1079 0.9341 0.027 Uiso 1 1 calc R U
C26 C 0.81814(17) -0.14922(10) 0.82586(10) 0.0211(4) Uani 1 1 d . .
H26A H 0.8685 -0.1396 0.7874 0.032 Uiso 1 1 calc R U
H26B H 0.7391 -0.1442 0.8094 0.032 Uiso 1 1 calc R U
H26C H 0.8271 -0.1988 0.8373 0.032 Uiso 1 1 calc R U
C27 C 0.9760(2) -0.09495(13) 0.92109(12) 0.0338(5) Uani 1 1 d . .
H27A H 0.9939 -0.1446 0.9285 0.051 Uiso 1 1 calc R U
H27B H 0.9896 -0.0625 0.9670 0.051 Uiso 1 1 calc R U
H27C H 1.0246 -0.0782 0.8845 0.051 Uiso 1 1 calc R U
C28 C 1.01397(16) 0.18194(10) 0.76425(11) 0.0225(4) Uani 1 1 d . .
H28 H 1.0761 0.1504 0.7469 0.027 Uiso 1 1 calc R U
C29 C 1.0380(2) 0.25644(11) 0.73698(15) 0.0365(5) Uani 1 1 d . .
H29A H 0.9815 0.2903 0.7551 0.055 Uiso 1 1 calc R U
H29B H 1.0334 0.2499 0.6837 0.055 Uiso 1 1 calc R U
H29C H 1.1142 0.2762 0.7549 0.055 Uiso 1 1 calc R U
C30 C 1.0194(2) 0.18688(14) 0.84782(12) 0.0345(5) Uani 1 1 d . .
H30A H 1.0958 0.2048 0.8672 0.052 Uiso 1 1 calc R U
H30B H 1.0023 0.1386 0.8618 0.052 Uiso 1 1 calc R U
H30C H 0.9637 0.2205 0.8676 0.052 Uiso 1 1 calc R U
C31 C 0.60927(14) 0.80087(9) 0.06784(9) 0.0134(3) Uani 1 1 d . .
C32 C 0.66079(16) 0.87249(10) 0.06738(9) 0.0160(3) Uani 1 1 d . .
H32 H 0.6620 0.8918 0.0225 0.019 Uiso 1 1 calc R U
C33 C 0.71001(15) 0.91579(10) 0.13086(10) 0.0170(3) Uani 1 1 d . .
H33 H 0.7452 0.9623 0.1276 0.020 Uiso 1 1 calc R U
C34 C 0.70661(15) 0.88969(10) 0.19911(10) 0.0172(3) Uani 1 1 d . .
H34 H 0.7381 0.9186 0.2420 0.021 Uiso 1 1 calc R U
C35 C 0.65542(15) 0.81975(11) 0.20226(9) 0.0180(4) Uani 1 1 d . .
H35 H 0.6523 0.8016 0.2476 0.022 Uiso 1 1 calc R U
C36 C 0.60842(15) 0.77620(10) 0.13784(9) 0.0159(3) Uani 1 1 d . .
H36 H 0.5754 0.7292 0.1414 0.019 Uiso 1 1 calc R U
C37 C 0.50427(15) 0.80055(9) -0.06756(9) 0.0143(3) Uani 1 1 d . .
C38 C 0.43103(17) 0.85668(10) -0.04208(10) 0.0208(4) Uani 1 1 d . .
H38 H 0.4188 0.8647 0.0084 0.025 Uiso 1 1 calc R U
C39 C 0.37596(17) 0.90079(11) -0.08802(10) 0.0221(4) Uani 1 1 d . .
H39 H 0.3275 0.9368 -0.0682 0.026 Uiso 1 1 calc R U
C40 C 0.39319(17) 0.89127(10) -0.16356(10) 0.0189(4) Uani 1 1 d . .
H40 H 0.3567 0.9205 -0.1949 0.023 Uiso 1 1 calc R U
C41 C 0.46605(16) 0.83720(10) -0.19111(9) 0.0166(3) Uani 1 1 d . .
H41 H 0.4793 0.8304 -0.2415 0.020 Uiso 1 1 calc R U
C42 C 0.51978(15) 0.79289(9) -0.14402(9) 0.0140(3) Uani 1 1 d . .
H42 H 0.5678 0.7569 -0.1642 0.017 Uiso 1 1 calc R U
C43 C 0.67251(15) 0.70687(9) -0.04756(9) 0.0143(3) Uani 1 1 d . .
C45 C 0.65512(17) 0.64613(10) -0.10388(10) 0.0195(4) Uani 1 1 d . .
H45 H 0.5797 0.6268 -0.1165 0.023 Uiso 1 1 calc R U
C46 C 0.74530(18) 0.61365(11) -0.14154(10) 0.0237(4) Uani 1 1 d . .
H46 H 0.7294 0.5741 -0.1791 0.028 Uiso 1 1 calc R U
C47 C 0.85884(18) 0.64009(11) -0.12319(10) 0.0228(4) Uani 1 1 d . .
H47 H 0.9196 0.6189 -0.1484 0.027 Uiso 1 1 calc R U
C48 C 0.88027(16) 0.69849(10) -0.06677(10) 0.0199(4) Uani 1 1 d . .
H48 H 0.9562 0.7161 -0.0531 0.024 Uiso 1 1 calc R U
C49 C 0.78855(16) 0.73126(10) -0.03018(9) 0.0161(3) Uani 1 1 d . .
H49 H 0.8052 0.7709 0.0072 0.019 Uiso 1 1 calc R U
C50 C 0.46402(15) 0.68613(10) 0.01054(9) 0.0149(3) Uani 1 1 d . .
C51 C 0.34463(16) 0.69755(11) 0.01122(10) 0.0202(4) Uani 1 1 d . .
H51 H 0.3183 0.7408 -0.0042 0.024 Uiso 1 1 calc R U
C52 C 0.26408(17) 0.64676(12) 0.03400(11) 0.0247(4) Uani 1 1 d . .
H52 H 0.1860 0.6568 0.0340 0.030 Uiso 1 1 calc R U
C53 C 0.30027(17) 0.58136(11) 0.05670(10) 0.0216(4) Uani 1 1 d . .
H53 H 0.2470 0.5474 0.0722 0.026 Uiso 1 1 calc R U
C54 C 0.41673(16) 0.56739(10) 0.05597(9) 0.0186(4) Uani 1 1 d . .
H54 H 0.4420 0.5235 0.0707 0.022 Uiso 1 1 calc R U
C55 C 0.49640(16) 0.61869(10) 0.03331(9) 0.0167(3) Uani 1 1 d . .
H55 H 0.5742 0.6079 0.0332 0.020 Uiso 1 1 calc R U
C56 C 0.54708(14) 0.69855(9) 0.52743(9) 0.0122(3) Uani 1 1 d . .
C57 C 0.61945(15) 0.73438(10) 0.58722(9) 0.0146(3) Uani 1 1 d . .
H57 H 0.6294 0.7859 0.5927 0.018 Uiso 1 1 calc R U
C58 C 0.67691(15) 0.69654(11) 0.63851(10) 0.0190(4) Uani 1 1 d . .
H58 H 0.7222 0.7230 0.6778 0.023 Uiso 1 1 calc R U
C59 C 0.66687(16) 0.61959(11) 0.63121(10) 0.0193(4) Uani 1 1 d . .
H59 H 0.7050 0.5939 0.6652 0.023 Uiso 1 1 calc R U
C60 C 0.59910(16) 0.58187(10) 0.57235(10) 0.0182(4) Uani 1 1 d . .
H60 H 0.5926 0.5302 0.5661 0.022 Uiso 1 1 calc R U
C61 C 0.53990(15) 0.62068(9) 0.52184(9) 0.0149(3) Uani 1 1 d . .
H61 H 0.4941 0.5938 0.4831 0.018 Uiso 1 1 calc R U
C62 C 0.42218(14) 0.69300(9) 0.39635(9) 0.0128(3) Uani 1 1 d . .
C63 C 0.33167(16) 0.63948(10) 0.40206(10) 0.0186(4) Uani 1 1 d . .
H63 H 0.3049 0.6349 0.4487 0.022 Uiso 1 1 calc R U
C64 C 0.28068(16) 0.59325(11) 0.34115(11) 0.0224(4) Uani 1 1 d . .
H64 H 0.2214 0.5586 0.3476 0.027 Uiso 1 1 calc R U
C65 C 0.31826(16) 0.59873(10) 0.27051(10) 0.0201(4) Uani 1 1 d . .
H65 H 0.2849 0.5677 0.2295 0.024 Uiso 1 1 calc R U
C66 C 0.40617(16) 0.65112(10) 0.26200(10) 0.0172(3) Uani 1 1 d . .
H66 H 0.4315 0.6558 0.2150 0.021 Uiso 1 1 calc R U
C67 C 0.45678(15) 0.69690(9) 0.32398(9) 0.0137(3) Uani 1 1 d . .
H67 H 0.5159 0.7314 0.3170 0.016 Uiso 1 1 calc R U
C68 C 0.56965(14) 0.81085(9) 0.44648(8) 0.0118(3) Uani 1 1 d . .
C69 C 0.54612(15) 0.88598(9) 0.44774(9) 0.0150(3) Uani 1 1 d . .
H69 H 0.4755 0.9017 0.4645 0.018 Uiso 1 1 calc R U
C70 C 0.62499(16) 0.93815(10) 0.42477(9) 0.0170(4) Uani 1 1 d . .
H70 H 0.6065 0.9876 0.4272 0.020 Uiso 1 1 calc R U
C71 C 0.72980(16) 0.91689(10) 0.39862(9) 0.0180(4) Uani 1 1 d . .
H71 H 0.7814 0.9513 0.3822 0.022 Uiso 1 1 calc R U
C72 C 0.75699(15) 0.84326(10) 0.39721(9) 0.0170(3) Uani 1 1 d . .
H72 H 0.8277 0.8281 0.3802 0.020 Uiso 1 1 calc R U
C73 C 0.67853(15) 0.79203(10) 0.42122(9) 0.0148(3) Uani 1 1 d . .
H73 H 0.6993 0.7432 0.4205 0.018 Uiso 1 1 calc R U
C74 C 0.37144(14) 0.79024(9) 0.51229(9) 0.0123(3) Uani 1 1 d . .
C75 C 0.38169(15) 0.82336(10) 0.58656(9) 0.0157(3) Uani 1 1 d . .
H75 H 0.4474 0.8155 0.6154 0.019 Uiso 1 1 calc R U
C76 C 0.29777(16) 0.86741(10) 0.61892(10) 0.0186(4) Uani 1 1 d . .
H76 H 0.3093 0.8893 0.6680 0.022 Uiso 1 1 calc R U
C77 C 0.19759(16) 0.87879(10) 0.57859(11) 0.0203(4) Uani 1 1 d . .
H77 H 0.1410 0.9078 0.6002 0.024 Uiso 1 1 calc R U
C78 C 0.18283(16) 0.84613(10) 0.50528(11) 0.0204(4) Uani 1 1 d . .
H78 H 0.1155 0.8529 0.4775 0.024 Uiso 1 1 calc R U
C79 C 0.26828(15) 0.80335(10) 0.47322(10) 0.0171(3) Uani 1 1 d . .
H79 H 0.2567 0.7825 0.4238 0.021 Uiso 1 1 calc R U
B1 B 0.56224(17) 0.74811(11) -0.00957(10) 0.0138(4) Uani 1 1 d . .
B2 B 0.47758(16) 0.74726(10) 0.47043(10) 0.0119(3) Uani 1 1 d . .
N1 N 0.65366(12) 0.47023(8) 0.26633(7) 0.0114(3) Uani 1 1 d . .
N2 N 0.65644(12) 0.06530(8) 0.76612(8) 0.0132(3) Uani 1 1 d . .
S1 S 0.83993(4) 0.46609(2) 0.14933(2) 0.01303(8) Uani 1 1 d . .
S2 S 0.77927(4) 0.34501(2) 0.32654(2) 0.01523(8) Uani 1 1 d . .
S3 S 0.84215(4) 0.57757(2) 0.34695(2) 0.01435(8) Uani 1 1 d . .
S4 S 0.73804(3) -0.07022(2) 0.66908(2) 0.01101(8) Uani 1 1 d . .
S5 S 0.82066(4) 0.00267(3) 0.88087(2) 0.01760(9) Uani 1 1 d . .
S6 S 0.87866(4) 0.13782(2) 0.71896(2) 0.01569(9) Uani 1 1 d . .
Cl1 Cl 1.03566(4) 0.44136(2) 0.30762(2) 0.01783(9) Uani 1 1 d . .
Cl2 Cl 1.03169(4) -0.01654(2) 0.74575(2) 0.01756(8) Uani 1 1 d . .
Co1 Co 0.84648(2) 0.45569(2) 0.28021(2) 0.01058(5) Uani 1 1 d . .
Co2 Co 0.84704(2) 0.01860(2) 0.75499(2) 0.01157(5) Uani 1 1 d . .

loop_
_atom_site_aniso_label
_atom_site_aniso_U_11
_atom_site_aniso_U_22
_atom_site_aniso_U_33
_atom_site_aniso_U_23
_atom_site_aniso_U_13
_atom_site_aniso_U_12
C1 0.0164(8) 0.0206(9) 0.0133(8) 0.0044(7) -0.0014(6) 0.0053(7)
C2 0.0166(8) 0.0229(9) 0.0115(8) 0.0031(7) -0.0009(6) 0.0020(7)
C3 0.0131(8) 0.0168(9) 0.0167(8) 0.0004(7) 0.0013(6) 0.0003(6)
C4 0.0155(8) 0.0151(8) 0.0215(9) 0.0025(7) 0.0052(7) -0.0010(6)
C5 0.0139(8) 0.0160(8) 0.0126(7) 0.0008(6) 0.0027(6) 0.0043(6)
C6 0.0183(8) 0.0130(8) 0.0149(8) 0.0004(6) 0.0014(6) 0.0054(6)
C7 0.0213(9) 0.0136(8) 0.0209(9) 0.0057(7) 0.0019(7) 0.0001(7)
C8 0.0215(10) 0.0227(10) 0.0452(13) 0.0139(9) 0.0058(9) -0.0016(8)
C9 0.0625(18) 0.0535(17) 0.0484(15) 0.0382(14) -0.0218(13) -0.0251(14)
C10 0.0214(9) 0.0097(8) 0.0277(10) 0.0038(7) 0.0059(7) 0.0025(7)
C11 0.0294(11) 0.0217(11) 0.0502(14) 0.0054(10) 0.0003(10) 0.0119(9)
C12 0.0315(11) 0.0203(10) 0.0256(10) 0.0006(8) 0.0105(8) 0.0053(8)
C13 0.0237(10) 0.0254(10) 0.0168(9) -0.0042(7) -0.0069(7) 0.0073(8)
C14 0.0302(11) 0.0296(11) 0.0139(8) 0.0038(8) -0.0018(7) 0.0113(8)
C15 0.0422(13) 0.0291(12) 0.0243(10) -0.0097(9) -0.0093(9) 0.0080(10)
C16 0.0126(8) 0.0176(9) 0.0150(8) 0.0005(7) 0.0012(6) 0.0025(6)
C17 0.0128(8) 0.0190(9) 0.0121(7) 0.0006(6) -0.0028(6) 0.0041(6)
C18 0.0206(9) 0.0181(9) 0.0120(8) -0.0010(7) 0.0044(6) 0.0060(7)
C19 0.0222(9) 0.0228(10) 0.0130(8) 0.0032(7) 0.0053(7) 0.0040(7)
C20 0.0181(9) 0.0162(9) 0.0209(9) 0.0046(7) 0.0010(7) 0.0058(7)
C21 0.0212(9) 0.0124(8) 0.0259(9) 0.0013(7) 0.0028(7) 0.0058(7)
C22 0.0133(8) 0.0169(8) 0.0093(7) -0.0004(6) 0.0017(6) 0.0010(6)
C23 0.0204(9) 0.0227(10) 0.0150(8) 0.0033(7) 0.0017(7) -0.0034(7)
C24 0.0136(8) 0.0183(9) 0.0256(9) -0.0030(7) 0.0017(7) 0.0029(7)
C25 0.0323(11) 0.0199(9) 0.0172(9) 0.0083(7) 0.0018(7) 0.0067(8)
C26 0.0266(10) 0.0171(9) 0.0213(9) 0.0080(7) 0.0018(7) 0.0030(7)
C27 0.0419(13) 0.0283(11) 0.0307(11) 0.0053(9) -0.0148(10) 0.0110(10)
C28 0.0170(9) 0.0153(9) 0.0329(10) -0.0039(8) 0.0005(8) -0.0028(7)
C29 0.0361(13) 0.0126(10) 0.0600(16) -0.0003(10) 0.0125(11) -0.0022(8)
C30 0.0286(11) 0.0383(13) 0.0318(11) -0.0090(10) -0.0061(9) -0.0008(9)
C31 0.0147(8) 0.0146(8) 0.0115(7) 0.0014(6) 0.0018(6) 0.0054(6)
C32 0.0231(9) 0.0144(8) 0.0116(7) 0.0033(6) 0.0033(6) 0.0046(7)
C33 0.0193(9) 0.0123(8) 0.0193(8) 0.0007(7) 0.0029(7) 0.0026(6)
C34 0.0147(8) 0.0226(9) 0.0132(8) -0.0020(7) -0.0009(6) 0.0035(7)
C35 0.0180(9) 0.0271(10) 0.0094(7) 0.0049(7) -0.0002(6) -0.0008(7)
C36 0.0165(8) 0.0182(9) 0.0133(8) 0.0040(7) 0.0007(6) -0.0004(7)
C37 0.0179(8) 0.0140(8) 0.0112(7) 0.0019(6) -0.0001(6) 0.0023(6)
C38 0.0322(10) 0.0213(9) 0.0098(8) 0.0017(7) 0.0023(7) 0.0108(8)
C39 0.0313(11) 0.0194(9) 0.0164(8) 0.0012(7) 0.0008(7) 0.0130(8)
C40 0.0280(10) 0.0139(8) 0.0150(8) 0.0050(7) -0.0049(7) 0.0024(7)
C41 0.0245(9) 0.0152(8) 0.0093(7) 0.0009(6) -0.0009(6) -0.0036(7)
C42 0.0176(8) 0.0117(8) 0.0123(7) 0.0006(6) 0.0008(6) -0.0002(6)
C43 0.0219(9) 0.0125(8) 0.0098(7) 0.0041(6) 0.0016(6) 0.0053(6)
C45 0.0268(10) 0.0176(9) 0.0141(8) 0.0009(7) -0.0005(7) 0.0064(7)
C46 0.0378(12) 0.0168(9) 0.0170(9) -0.0004(7) 0.0045(8) 0.0119(8)
C47 0.0311(11) 0.0206(10) 0.0208(9) 0.0091(8) 0.0119(8) 0.0152(8)
C48 0.0205(9) 0.0201(9) 0.0220(9) 0.0099(7) 0.0040(7) 0.0073(7)
C49 0.0228(9) 0.0136(8) 0.0131(8) 0.0043(6) 0.0016(7) 0.0056(7)
C50 0.0197(9) 0.0165(8) 0.0080(7) -0.0009(6) -0.0008(6) 0.0029(7)
C51 0.0222(9) 0.0227(10) 0.0166(8) 0.0029(7) 0.0025(7) 0.0074(7)
C52 0.0187(9) 0.0333(11) 0.0217(9) 0.0001(8) 0.0059(7) 0.0038(8)
C53 0.0243(10) 0.0269(10) 0.0129(8) 0.0007(7) 0.0043(7) -0.0044(8)
C54 0.0274(10) 0.0168(9) 0.0109(8) 0.0016(7) -0.0023(7) -0.0013(7)
C55 0.0192(9) 0.0172(9) 0.0135(8) 0.0021(7) -0.0024(6) 0.0017(7)
C56 0.0137(8) 0.0113(8) 0.0117(7) 0.0016(6) 0.0032(6) 0.0004(6)
C57 0.0154(8) 0.0134(8) 0.0151(8) 0.0029(6) 0.0002(6) -0.0002(6)
C58 0.0152(8) 0.0252(10) 0.0172(8) 0.0063(7) -0.0015(7) 0.0002(7)
C59 0.0165(9) 0.0236(10) 0.0213(9) 0.0126(8) 0.0039(7) 0.0070(7)
C60 0.0198(9) 0.0136(8) 0.0238(9) 0.0079(7) 0.0101(7) 0.0044(7)
C61 0.0170(8) 0.0135(8) 0.0148(8) 0.0020(6) 0.0051(6) 0.0011(6)
C62 0.0137(8) 0.0108(8) 0.0140(8) 0.0018(6) -0.0004(6) 0.0027(6)
C63 0.0196(9) 0.0177(9) 0.0178(8) 0.0019(7) 0.0001(7) -0.0033(7)
C64 0.0195(9) 0.0171(9) 0.0289(10) 0.0007(8) -0.0037(8) -0.0052(7)
C65 0.0219(9) 0.0151(9) 0.0208(9) -0.0042(7) -0.0088(7) 0.0027(7)
C66 0.0208(9) 0.0163(9) 0.0140(8) -0.0009(7) -0.0029(7) 0.0069(7)
C67 0.0145(8) 0.0117(8) 0.0150(8) 0.0021(6) -0.0012(6) 0.0025(6)
C68 0.0154(8) 0.0123(8) 0.0071(7) 0.0007(6) -0.0029(6) -0.0005(6)
C69 0.0167(8) 0.0146(8) 0.0136(8) 0.0039(6) -0.0042(6) 0.0004(6)
C70 0.0223(9) 0.0123(8) 0.0164(8) 0.0060(7) -0.0065(7) -0.0027(7)
C71 0.0235(9) 0.0190(9) 0.0108(8) 0.0044(7) -0.0029(7) -0.0092(7)
C72 0.0173(9) 0.0217(9) 0.0108(7) -0.0013(7) 0.0030(6) -0.0031(7)
C73 0.0196(9) 0.0129(8) 0.0109(7) -0.0011(6) 0.0010(6) -0.0003(6)
C74 0.0161(8) 0.0091(8) 0.0125(7) 0.0041(6) 0.0014(6) -0.0008(6)
C75 0.0180(8) 0.0141(8) 0.0156(8) 0.0040(7) 0.0015(6) 0.0013(6)
C76 0.0265(10) 0.0142(9) 0.0154(8) 0.0017(7) 0.0068(7) -0.0006(7)
C77 0.0196(9) 0.0134(9) 0.0294(10) 0.0042(7) 0.0106(7) 0.0020(7)
C78 0.0162(9) 0.0183(9) 0.0273(10) 0.0054(8) 0.0005(7) 0.0018(7)
C79 0.0182(9) 0.0169(9) 0.0164(8) 0.0026(7) 0.0004(7) 0.0010(7)
B1 0.0184(9) 0.0136(9) 0.0094(8) 0.0008(7) -0.0001(7) 0.0046(7)
B2 0.0141(9) 0.0112(9) 0.0103(8) 0.0020(7) 0.0001(6) 0.0002(7)
N1 0.0119(7) 0.0120(7) 0.0102(6) 0.0008(5) 0.0005(5) 0.0016(5)
N2 0.0154(7) 0.0127(7) 0.0114(6) 0.0008(5) 0.0007(5) 0.0026(5)
S1 0.0155(2) 0.0132(2) 0.01075(18) 0.00194(15) 0.00218(15) 0.00217(15)
S2 0.0168(2) 0.0130(2) 0.0168(2) 0.00493(16) 0.00137(16) 0.00175(15)
S3 0.0163(2) 0.0128(2) 0.01349(19) 0.00014(15) -0.00029(15) 0.00123(15)
S4 0.01208(18) 0.01141(19) 0.00941(17) 0.00098(14) -0.00028(14) 0.00131(14)
S5 0.0230(2) 0.0181(2) 0.01175(19) 0.00142(16) -0.00139(16) 0.00524(17)
S6 0.0180(2) 0.01123(19) 0.0179(2) 0.00161(16) 0.00086(16) 0.00185(15)
Cl1 0.01251(19) 0.0206(2) 0.0200(2) 0.00128(17) -0.00072(15) 0.00207(15)
Cl2 0.01353(19) 0.0159(2) 0.0225(2) 0.00040(16) -0.00231(15) 0.00236(15)
Co1 0.01115(11) 0.01078(11) 0.01001(10) 0.00193(8) 0.00060(8) 0.00135(8)
Co2 0.01355(11) 0.01001(11) 0.01083(10) 0.00054(8) -0.00116(8) 0.00143(8)

loop_
_atom_type_symbol
_atom_type_description
_atom_type_scat_dispersion_real
_atom_type_scat_dispersion_imag
_atom_type_scat_source
C C 0.0031 0.0016 'International Tables Vol C Tables 4.2.6.8 and 6.1.1.4'
H H 0.0000 0.0000 'International Tables Vol C Tables 4.2.6.8 and 6.1.1.4'
B B 0.0016 0.0007 'International Tables Vol C Tables 4.2.6.8 and 6.1.1.4'
N N 0.0061 0.0033 'International Tables Vol C Tables 4.2.6.8 and 6.1.1.4'
S S 0.1250 0.1239 'International Tables Vol C Tables 4.2.6.8 and 6.1.1.4'
Cl Cl 0.1480 0.1591 'International Tables Vol C Tables 4.2.6.8 and 6.1.1.4'
Co Co 0.3490 0.9758 'International Tables Vol C Tables 4.2.6.8 and 6.1.1.4'

loop_
_geom_angle_atom_site_label_1
_geom_angle_atom_site_label_2
_geom_angle_atom_site_label_3
_geom_angle
N1 C1 C2 112.17(14)
N1 C1 H1A 109.2
C2 C1 H1A 109.2
N1 C1 H1B 109.2
C2 C1 H1B 109.2
H1A C1 H1B 107.9
C1 C2 S1 112.14(12)
C1 C2 H2A 109.2
S1 C2 H2A 109.2
C1 C2 H2B 109.2
S1 C2 H2B 109.2
H2A C2 H2B 107.9
N1 C3 C4 113.03(14)
N1 C3 H3A 109.0
C4 C3 H3A 109.0
N1 C3 H3B 109.0
C4 C3 H3B 109.0
H3A C3 H3B 107.8
C3 C4 S2 112.74(12)
C3 C4 H4A 109.0
S2 C4 H4A 109.0
C3 C4 H4B 109.0
S2 C4 H4B 109.0
H4A C4 H4B 107.8
N1 C5 C6 113.07(14)
N1 C5 H5A 109.0
C6 C5 H5A 109.0
N1 C5 H5B 109.0
C6 C5 H5B 109.0
H5A C5 H5B 107.8
C5 C6 S3 112.84(12)
C5 C6 H6A 109.0
S3 C6 H6A 109.0
C5 C6 H6B 109.0
S3 C6 H6B 109.0
H6A C6 H6B 107.8
C8 C7 C9 110.41(18)
C8 C7 S1 107.03(13)
C9 C7 S1 110.78(15)
C8 C7 H7 109.5
C9 C7 H7 109.5
S1 C7 H7 109.5
C7 C8 H8A 109.5
C7 C8 H8B 109.5
H8A C8 H8B 109.5
C7 C8 H8C 109.5
H8A C8 H8C 109.5
H8B C8 H8C 109.5
C7 C9 H9A 109.5
C7 C9 H9B 109.5
H9A C9 H9B 109.5
C7 C9 H9C 109.5
H9A C9 H9C 109.5
H9B C9 H9C 109.5
C11 C10 C12 112.75(17)
C11 C10 S2 106.89(14)
C12 C10 S2 114.48(13)
C11 C10 H10 107.5
C12 C10 H10 107.5
S2 C10 H10 107.5
C10 C11 H11A 109.5
C10 C11 H11B 109.5
H11A C11 H11B 109.5
C10 C11 H11C 109.5
H11A C11 H11C 109.5
H11B C11 H11C 109.5
C10 C12 H12A 109.5
C10 C12 H12B 109.5
H12A C12 H12B 109.5
C10 C12 H12C 109.5
H12A C12 H12C 109.5
H12B C12 H12C 109.5
C14 C13 C15 112.77(17)
C14 C13 S3 113.11(13)
C15 C13 S3 110.72(14)
C14 C13 H13 106.6
C15 C13 H13 106.6
S3 C13 H13 106.6
C13 C14 H14A 109.5
C13 C14 H14B 109.5
H14A C14 H14B 109.5
C13 C14 H14C 109.5
H14A C14 H14C 109.5
H14B C14 H14C 109.5
C13 C15 H15A 109.5
C13 C15 H15B 109.5
H15A C15 H15B 109.5
C13 C15 H15C 109.5
H15A C15 H15C 109.5
H15B C15 H15C 109.5
N2 C16 C17 111.37(14)
N2 C16 H16A 109.4
C17 C16 H16A 109.4
N2 C16 H16B 109.4
C17 C16 H16B 109.4
H16A C16 H16B 108.0
C16 C17 S4 106.60(11)
C16 C17 H17A 110.4
S4 C17 H17A 110.4
C16 C17 H17B 110.4
S4 C17 H17B 110.4
H17A C17 H17B 108.6
N2 C18 C19 112.20(14)
N2 C18 H18A 109.2
C19 C18 H18A 109.2
N2 C18 H18B 109.2
C19 C18 H18B 109.2
H18A C18 H18B 107.9
C18 C19 S5 108.15(13)
C18 C19 H19A 110.1
S5 C19 H19A 110.1
C18 C19 H19B 110.1
S5 C19 H19B 110.1
H19A C19 H19B 108.4
N2 C20 C21 112.47(14)
N2 C20 H20A 109.1
C21 C20 H20A 109.1
N2 C20 H20B 109.1
C21 C20 H20B 109.1
H20A C20 H20B 107.8
C20 C21 S6 106.33(12)
C20 C21 H21A 110.5
S6 C21 H21A 110.5
C20 C21 H21B 110.5
S6 C21 H21B 110.5
H21A C21 H21B 108.7
C23 C22 C24 112.56(15)
C23 C22 S4 112.51(12)
C24 C22 S4 107.09(12)
C23 C22 H22 108.2
C24 C22 H22 108.2
S4 C22 H22 108.2
C22 C23 H23A 109.5
C22 C23 H23B 109.5
H23A C23 H23B 109.5
C22 C23 H23C 109.5
H23A C23 H23C 109.5
H23B C23 H23C 109.5
C22 C24 H24A 109.5
C22 C24 H24B 109.5
H24A C24 H24B 109.5
C22 C24 H24C 109.5
H24A C24 H24C 109.5
H24B C24 H24C 109.5
C26 C25 C27 112.71(17)
C26 C25 S5 112.91(12)
C27 C25 S5 107.27(14)
C26 C25 H25 107.9
C27 C25 H25 107.9
S5 C25 H25 107.9
C25 C26 H26A 109.5
C25 C26 H26B 109.5
H26A C26 H26B 109.5
C25 C26 H26C 109.5
H26A C26 H26C 109.5
H26B C26 H26C 109.5
C25 C27 H27A 109.5
C25 C27 H27B 109.5
H27A C27 H27B 109.5
C25 C27 H27C 109.5
H27A C27 H27C 109.5
H27B C27 H27C 109.5
C30 C28 C29 113.17(18)
C30 C28 S6 114.14(14)
C29 C28 S6 109.49(15)
C30 C28 H28 106.5
C29 C28 H28 106.5
S6 C28 H28 106.5
C28 C29 H29A 109.5
C28 C29 H29B 109.5
H29A C29 H29B 109.5
C28 C29 H29C 109.5
H29A C29 H29C 109.5
H29B C29 H29C 109.5
C28 C30 H30A 109.5
C28 C30 H30B 109.5
H30A C30 H30B 109.5
C28 C30 H30C 109.5
H30A C30 H30C 109.5
H30B C30 H30C 109.5
C36 C31 C32 115.16(15)
C36 C31 B1 122.98(15)
C32 C31 B1 121.72(14)
C33 C32 C31 123.06(16)
C33 C32 H32 118.5
C31 C32 H32 118.5
C34 C33 C32 120.04(16)
C34 C33 H33 120.0
C32 C33 H33 120.0
C35 C34 C33 118.82(16)
C35 C34 H34 120.6
C33 C34 H34 120.6
C34 C35 C36 120.55(16)
C34 C35 H35 119.7
C36 C35 H35 119.7
C35 C36 C31 122.35(16)
C35 C36 H36 118.8
C31 C36 H36 118.8
C42 C37 C38 114.62(15)
C42 C37 B1 124.81(15)
C38 C37 B1 120.55(15)
C39 C38 C37 123.63(16)
C39 C38 H38 118.2
C37 C38 H38 118.2
C38 C39 C40 119.99(17)
C38 C39 H39 120.0
C40 C39 H39 120.0
C41 C40 C39 118.44(16)
C41 C40 H40 120.8
C39 C40 H40 120.8
C40 C41 C42 120.68(16)
C40 C41 H41 119.7
C42 C41 H41 119.7
C41 C42 C37 122.63(16)
C41 C42 H42 118.7
C37 C42 H42 118.7
C49 C43 C45 115.05(16)
C49 C43 B1 123.63(15)
C45 C43 B1 121.23(16)
C46 C45 C43 123.02(18)
C46 C45 H45 118.5
C43 C45 H45 118.5
C47 C46 C45 120.06(18)
C47 C46 H46 120.0
C45 C46 H46 120.0
C48 C47 C46 118.90(17)
C48 C47 H47 120.6
C46 C47 H47 120.6
C47 C48 C49 120.35(18)
C47 C48 H48 119.8
C49 C48 H48 119.8
C48 C49 C43 122.59(17)
C48 C49 H49 118.7
C43 C49 H49 118.7
C51 C50 C55 115.00(16)
C51 C50 B1 123.79(16)
C55 C50 B1 121.09(15)
C52 C51 C50 122.82(18)
C52 C51 H51 118.6
C50 C51 H51 118.6
C53 C52 C51 120.10(18)
C53 C52 H52 120.0
C51 C52 H52 120.0
C54 C53 C52 119.02(18)
C54 C53 H53 120.5
C52 C53 H53 120.5
C53 C54 C55 120.34(17)
C53 C54 H54 119.8
C55 C54 H54 119.8
C54 C55 C50 122.72(17)
C54 C55 H55 118.6
C50 C55 H55 118.6
C61 C56 C57 114.60(15)
C61 C56 B2 124.71(15)
C57 C56 B2 120.69(14)
C58 C57 C56 123.30(16)
C58 C57 H57 118.3
C56 C57 H57 118.3
C59 C58 C57 120.21(17)
C59 C58 H58 119.9
C57 C58 H58 119.9
C60 C59 C58 118.59(16)
C60 C59 H59 120.7
C58 C59 H59 120.7
C59 C60 C61 120.66(17)
C59 C60 H60 119.7
C61 C60 H60 119.7
C60 C61 C56 122.61(16)
C60 C61 H61 118.7
C56 C61 H61 118.7
C67 C62 C63 115.02(15)
C67 C62 B2 124.23(15)
C63 C62 B2 120.72(15)
C64 C63 C62 122.96(17)
C64 C63 H63 118.5
C62 C63 H63 118.5
C63 C64 C65 120.04(17)
C63 C64 H64 120.0
C65 C64 H64 120.0
C66 C65 C64 119.09(17)
C66 C65 H65 120.5
C64 C65 H65 120.5
C65 C66 C67 120.04(17)
C65 C66 H66 120.0
C67 C66 H66 120.0
C66 C67 C62 122.84(16)
C66 C67 H67 118.6
C62 C67 H67 118.6
C73 C68 C69 115.06(15)
C73 C68 B2 120.97(15)
C69 C68 B2 123.96(15)
C70 C69 C68 122.47(17)
C70 C69 H69 118.8
C68 C69 H69 118.8
C71 C70 C69 120.53(17)
C71 C70 H70 119.7
C69 C70 H70 119.7
C70 C71 C72 118.81(16)
C70 C71 H71 120.6
C72 C71 H71 120.6
C71 C72 C73 120.15(17)
C71 C72 H72 119.9
C73 C72 H72 119.9
C72 C73 C68 122.94(16)
C72 C73 H73 118.5
C68 C73 H73 118.5
C75 C74 C79 114.89(16)
C75 C74 B2 123.07(15)
C79 C74 B2 121.68(15)
C76 C75 C74 122.84(16)
C76 C75 H75 118.6
C74 C75 H75 118.6
C77 C76 C75 120.39(17)
C77 C76 H76 119.8
C75 C76 H76 119.8
C76 C77 C78 118.78(17)
C76 C77 H77 120.6
C78 C77 H77 120.6
C77 C78 C79 120.25(17)
C77 C78 H78 119.9
C79 C78 H78 119.9
C78 C79 C74 122.83(17)
C78 C79 H79 118.6
C74 C79 H79 118.6
C43 B1 C50 110.54(14)
C43 B1 C31 109.00(14)
C50 B1 C31 108.68(13)
C43 B1 C37 109.31(13)
C50 B1 C37 109.99(14)
C31 B1 C37 109.30(14)
C62 B2 C68 110.36(13)
C62 B2 C74 108.62(13)
C68 B2 C74 107.98(13)
C62 B2 C56 110.80(13)
C68 B2 C56 108.48(13)
C74 B2 C56 110.55(13)
C3 N1 C1 108.87(13)
C3 N1 C5 109.39(13)
C1 N1 C5 109.66(13)
C3 N1 Co1 110.51(10)
C1 N1 Co1 109.88(10)
C5 N1 Co1 108.51(10)
C16 N2 C18 109.07(13)
C16 N2 C20 108.15(13)
C18 N2 C20 109.17(13)
C16 N2 Co2 110.47(10)
C18 N2 Co2 108.76(10)
C20 N2 Co2 111.19(10)
C2 S1 C7 103.43(8)
C2 S1 Co1 100.13(6)
C7 S1 Co1 105.11(6)
C4 S2 C10 103.91(9)
C4 S2 Co1 102.19(6)
C10 S2 Co1 110.15(6)
C6 S3 C13 105.59(9)
C6 S3 Co1 102.18(6)
C13 S3 Co1 107.94(6)
C17 S4 C22 103.32(8)
C17 S4 Co2 100.38(6)
C22 S4 Co2 111.48(6)
C19 S5 C25 103.26(9)
C19 S5 Co2 99.56(6)
C25 S5 Co2 109.31(6)
C21 S6 C28 105.79(9)
C21 S6 Co2 101.98(6)
C28 S6 Co2 109.71(7)
Cl1 Co1 N1 173.63(4)
Cl1 Co1 S3 95.866(17)
N1 Co1 S3 81.54(4)
Cl1 Co1 S2 94.837(17)
N1 Co1 S2 81.94(4)
S3 Co1 S2 124.025(18)
Cl1 Co1 S1 103.482(17)
N1 Co1 S1 82.87(4)
S3 Co1 S1 108.248(17)
S2 Co1 S1 122.083(17)
Cl2 Co2 S6 96.982(18)
Cl2 Co2 S4 103.824(17)
S6 Co2 S4 116.359(17)
Cl2 Co2 S5 99.396(18)
S6 Co2 S5 121.399(18)
S4 Co2 S5 113.401(18)
Cl2 Co2 N2 175.78(4)
S6 Co2 N2 79.18(4)
S4 Co2 N2 79.60(4)
S5 Co2 N2 81.29(4)

loop_
_geom_bond_atom_site_label_1
_geom_bond_atom_site_label_2
_geom_bond_distance
C1 N1 1.486(2)
C1 C2 1.519(2)
C1 H1A 0.9700
C1 H1B 0.9700
C2 S1 1.8126(18)
C2 H2A 0.9700
C2 H2B 0.9700
C3 N1 1.486(2)
C3 C4 1.517(2)
C3 H3A 0.9700
C3 H3B 0.9700
C4 S2 1.8112(18)
C4 H4A 0.9700
C4 H4B 0.9700
C5 N1 1.487(2)
C5 C6 1.521(2)
C5 H5A 0.9700
C5 H5B 0.9700
C6 S3 1.8125(18)
C6 H6A 0.9700
C6 H6B 0.9700
C7 C8 1.511(3)
C7 C9 1.518(3)
C7 S1 1.8403(18)
C7 H7 0.9800
C8 H8A 0.9600
C8 H8B 0.9600
C8 H8C 0.9600
C9 H9A 0.9600
C9 H9B 0.9600
C9 H9C 0.9600
C10 C11 1.515(3)
C10 C12 1.520(3)
C10 S2 1.8424(19)
C10 H10 0.9800
C11 H11A 0.9600
C11 H11B 0.9600
C11 H11C 0.9600
C12 H12A 0.9600
C12 H12B 0.9600
C12 H12C 0.9600
C13 C14 1.512(3)
C13 C15 1.521(3)
C13 S3 1.8390(18)
C13 H13 0.9800
C14 H14A 0.9600
C14 H14B 0.9600
C14 H14C 0.9600
C15 H15A 0.9600
C15 H15B 0.9600
C15 H15C 0.9600
C16 N2 1.488(2)
C16 C17 1.518(2)
C16 H16A 0.9700
C16 H16B 0.9700
C17 S4 1.8074(17)
C17 H17A 0.9700
C17 H17B 0.9700
C18 N2 1.488(2)
C18 C19 1.519(2)
C18 H18A 0.9700
C18 H18B 0.9700
C19 S5 1.8165(19)
C19 H19A 0.9700
C19 H19B 0.9700
C20 N2 1.492(2)
C20 C21 1.520(3)
C20 H20A 0.9700
C20 H20B 0.9700
C21 S6 1.8121(18)
C21 H21A 0.9700
C21 H21B 0.9700
C22 C23 1.515(2)
C22 C24 1.519(2)
C22 S4 1.8322(16)
C22 H22 0.9800
C23 H23A 0.9600
C23 H23B 0.9600
C23 H23C 0.9600
C24 H24A 0.9600
C24 H24B 0.9600
C24 H24C 0.9600
C25 C26 1.510(3)
C25 C27 1.525(3)
C25 S5 1.8543(19)
C25 H25 0.9800
C26 H26A 0.9600
C26 H26B 0.9600
C26 H26C 0.9600
C27 H27A 0.9600
C27 H27B 0.9600
C27 H27C 0.9600
C28 C30 1.510(3)
C28 C29 1.520(3)
C28 S6 1.8300(19)
C28 H28 0.9800
C29 H29A 0.9600
C29 H29B 0.9600
C29 H29C 0.9600
C30 H30A 0.9600
C30 H30B 0.9600
C30 H30C 0.9600
C31 C36 1.405(2)
C31 C32 1.406(2)
C31 B1 1.650(2)
C32 C33 1.391(2)
C32 H32 0.9300
C33 C34 1.388(2)
C33 H33 0.9300
C34 C35 1.385(3)
C34 H34 0.9300
C35 C36 1.397(2)
C35 H35 0.9300
C36 H36 0.9300
C37 C42 1.401(2)
C37 C38 1.405(2)
C37 B1 1.653(2)
C38 C39 1.387(2)
C38 H38 0.9300
C39 C40 1.388(3)
C39 H39 0.9300
C40 C41 1.386(3)
C40 H40 0.9300
C41 C42 1.396(2)
C41 H41 0.9300
C42 H42 0.9300
C43 C49 1.400(3)
C43 C45 1.405(2)
C43 B1 1.646(3)
C45 C46 1.389(3)
C45 H45 0.9300
C46 C47 1.385(3)
C46 H46 0.9300
C47 C48 1.381(3)
C47 H47 0.9300
C48 C49 1.396(2)
C48 H48 0.9300
C49 H49 0.9300
C50 C51 1.406(3)
C50 C55 1.407(2)
C50 B1 1.647(3)
C51 C52 1.394(3)
C51 H51 0.9300
C52 C53 1.386(3)
C52 H52 0.9300
C53 C54 1.382(3)
C53 H53 0.9300
C54 C55 1.393(3)
C54 H54 0.9300
C55 H55 0.9300
C56 C61 1.404(2)
C56 C57 1.408(2)
C56 B2 1.654(2)
C57 C58 1.393(2)
C57 H57 0.9300
C58 C59 1.387(3)
C58 H58 0.9300
C59 C60 1.381(3)
C59 H59 0.9300
C60 C61 1.403(2)
C60 H60 0.9300
C61 H61 0.9300
C62 C67 1.404(2)
C62 C63 1.410(2)
C62 B2 1.646(2)
C63 C64 1.389(3)
C63 H63 0.9300
C64 C65 1.391(3)
C64 H64 0.9300
C65 C66 1.386(3)
C65 H65 0.9300
C66 C67 1.397(2)
C66 H66 0.9300
C67 H67 0.9300
C68 C73 1.403(2)
C68 C69 1.404(2)
C68 B2 1.647(2)
C69 C70 1.400(2)
C69 H69 0.9300
C70 C71 1.377(3)
C70 H70 0.9300
C71 C72 1.388(3)
C71 H71 0.9300
C72 C73 1.393(2)
C72 H72 0.9300
C73 H73 0.9300
C74 C75 1.403(2)
C74 C79 1.406(2)
C74 B2 1.651(3)
C75 C76 1.392(2)
C75 H75 0.9300
C76 C77 1.380(3)
C76 H76 0.9300
C77 C78 1.387(3)
C77 H77 0.9300
C78 C79 1.390(3)
C78 H78 0.9300
C79 H79 0.9300
N1 Co1 2.2632(14)
N2 Co2 2.4078(14)
S1 Co1 2.4120(5)
S2 Co1 2.3907(5)
S3 Co1 2.3881(5)
S4 Co2 2.3646(5)
S5 Co2 2.3785(5)
S6 Co2 2.3618(5)
Cl1 Co1 2.2549(5)
Cl2 Co2 2.2655(5)
